data_7105430
loop_
_publ_author_name
'Gould, Jamie A'
'Jones, James T A'
'Bacsa, John'
'Khimyak, Yaroslav Z'
'Rosseinsky, Matthew J'

_publ_section_title
;
 A homochiral three-dimensional zinc aspartate framework that displays
 multiple coordination modes and geometries.
;
_journal_issue 16
_journal_name_full 'Chemical communications (Cambridge, England)'
_journal_page_first 2793
_journal_page_last 2795
_journal_paper_doi 10.1039/b925066b
_journal_volume 46
_journal_year 2010
_chemical_absolute_configuration ad
_chemical_formula_moiety '(Zn 2+)3, (C4 H5 O4 N 2-)3, (H2 O)'
_chemical_formula_sum 'C12 H17 N3 O13 Zn3'
_chemical_formula_weight 607.40
_chemical_name_systematic
;
?
;
_space_group_IT_number 4
_symmetry_cell_setting monoclinic
_symmetry_Int_Tables_number 4
_symmetry_space_group_name_Hall 'P 2yb'
_symmetry_space_group_name_H-M 'P 1 21 1'
_atom_sites_solution_hydrogens geom
_atom_sites_solution_primary direct
_atom_sites_solution_secondary difmap
_audit_creation_method SHELXL-97
_cell_angle_alpha 90.00
_cell_angle_beta 93.552(7)
_cell_angle_gamma 90.00
_cell_formula_units_Z 2
_cell_length_a 8.484(3)
_cell_length_b 10.491(3)
_cell_length_c 10.187(3)
_cell_measurement_reflns_used 994
_cell_measurement_temperature 100(2)
_cell_measurement_theta_max 26.92
_cell_measurement_theta_min 2.40
_cell_volume 905.0(5)
_computing_cell_refinement 'SAINT v6.45a (Bruker, 2005)'
_computing_data_collection 'SMART v.5.632 (Bruker, 2005)'
_computing_data_reduction 'SAINT v6.45a (Bruker, 2005)'
_computing_structure_refinement 'SHELXL-97 (Sheldrick, 1997)'
_computing_structure_solution 'SHELXS-97 (Sheldrick, 1990)'
_diffrn_ambient_temperature 100(2)
_diffrn_measured_fraction_theta_full 0.94
_diffrn_measured_fraction_theta_max 0.94
_diffrn_measurement_device_type 'Bruker D8 diffractometer'
_diffrn_measurement_method '\w scans with a narrow frame width'
_diffrn_radiation_monochromator graphite
_diffrn_radiation_source 'fine-focus sealed tube'
_diffrn_radiation_type MoK\a
_diffrn_radiation_wavelength 0.71073
_diffrn_reflns_av_R_equivalents 0.0272
_diffrn_reflns_av_sigmaI/netI 0.0931
_diffrn_reflns_limit_h_max 2
_diffrn_reflns_limit_h_min -10
_diffrn_reflns_limit_k_max 13
_diffrn_reflns_limit_k_min -12
_diffrn_reflns_limit_l_max 11
_diffrn_reflns_limit_l_min -12
_diffrn_reflns_number 2561
_diffrn_reflns_theta_full 25.34
_diffrn_reflns_theta_max 27.46
_diffrn_reflns_theta_min 1.94
_exptl_absorpt_coefficient_mu 4.025
_exptl_absorpt_correction_T_max 0.6890
_exptl_absorpt_correction_T_min 0.4999
_exptl_absorpt_correction_type multi-scan
_exptl_absorpt_process_details 'SADABS V2008-1 (Sheldrick, 2008)'
_exptl_crystal_colour colourless
_exptl_crystal_density_diffrn 2.247
_exptl_crystal_density_method 'not measured'
_exptl_crystal_description plate
_exptl_crystal_F_000 611
_exptl_crystal_size_max 0.20
_exptl_crystal_size_mid 0.10
_exptl_crystal_size_min 0.10
_refine_diff_density_max 1.220
_refine_diff_density_min -1.300
_refine_diff_density_rms 0.195
_refine_ls_abs_structure_details 'Flack H D (1983), Acta Cryst. A39, 876-881'
_refine_ls_abs_structure_Flack 0.11(4)
_refine_ls_extinction_method none
_refine_ls_goodness_of_fit_ref 1.063
_refine_ls_hydrogen_treatment constr
_refine_ls_matrix_type full
_refine_ls_number_parameters 277
_refine_ls_number_reflns 2432
_refine_ls_number_restraints 170
_refine_ls_restrained_S_all 1.030
_refine_ls_R_factor_all 0.0799
_refine_ls_R_factor_gt 0.0599
_refine_ls_shift/su_max 0.005
_refine_ls_shift/su_mean 0.000
_refine_ls_structure_factor_coef Fsqd
_refine_ls_weighting_details 'calc w=1/[\s^2^(Fo^2^)+(0.0696P)^2^+3.5191P] where P=(Fo^2^+2Fc^2^)/3'
_refine_ls_weighting_scheme calc
_refine_ls_wR_factor_gt 0.1309
_refine_ls_wR_factor_ref 0.1400
_reflns_number_gt 1970
_reflns_number_total 2432
_reflns_threshold_expression >2sigma(I)
_cod_data_source_file b925066b.txt
_cod_data_source_block jagglu5m
_cod_depositor_comments
;
The following automatic conversions were performed:
'_symmetry_cell_setting' value 'Monoclinic' changed to 'monoclinic'
according to '/home/saulius/struct/CIF-dictionaries/cif_core.dic'
dictionary named 'cif_core.dic' version 2.4.1 from 2010-06-29.

Automatic conversion script
Id: cif_fix_enum 1527 2010-12-29 10:47:43Z saulius 
;
_cod_original_sg_symbol_H-M 'P 21'
_cod_database_code 7105430

loop_
_symmetry_equiv_pos_as_xyz
'x, y, z'
'-x, y+1/2, -z'

loop_
_atom_site_aniso_label
_atom_site_aniso_U_11
_atom_site_aniso_U_22
_atom_site_aniso_U_33
_atom_site_aniso_U_23
_atom_site_aniso_U_13
_atom_site_aniso_U_12
Zn1 0.0086(7) 0.0128(8) 0.0226(10) 0.0003(8) 0.0018(6) -0.0017(7)
Zn2 0.0108(7) 0.0137(8) 0.0215(10) -0.0004(8) 0.0000(7) -0.0008(7)
Zn3 0.0070(7) 0.0117(8) 0.0295(11) 0.0004(8) -0.0005(7) -0.0003(6)
O1 0.008(4) 0.019(4) 0.031(6) -0.005(4) -0.001(4) 0.004(4)
O2 0.016(4) 0.018(5) 0.027(6) -0.002(4) 0.010(4) 0.000(4)
O3 0.017(5) 0.015(5) 0.025(5) -0.002(4) -0.001(4) 0.000(4)
O4 0.014(4) 0.008(4) 0.026(5) -0.003(4) -0.004(4) 0.003(3)
O5 0.017(4) 0.013(4) 0.024(5) 0.010(4) -0.001(4) -0.006(4)
O6 0.011(4) 0.013(4) 0.018(5) 0.001(4) -0.001(4) 0.000(3)
O7 0.014(4) 0.017(5) 0.026(5) -0.003(4) -0.006(4) 0.005(4)
O8 0.009(4) 0.016(5) 0.019(4) -0.004(4) -0.001(3) 0.003(4)
O10 0.019(4) 0.006(4) 0.029(5) -0.001(4) 0.000(4) 0.007(3)
O11 0.023(5) 0.022(5) 0.026(5) 0.000(4) 0.005(4) -0.001(4)
O12 0.020(4) 0.014(4) 0.028(5) -0.001(4) 0.005(4) -0.006(4)
N1 0.008(5) 0.010(6) 0.038(8) -0.009(6) 0.013(5) 0.000(4)
N2 0.012(5) 0.012(6) 0.032(8) -0.003(6) -0.006(5) -0.007(5)
N3 0.010(5) 0.019(6) 0.020(7) -0.001(6) -0.006(5) 0.005(5)
C1 0.011(4) 0.015(5) 0.026(6) -0.003(4) 0.002(4) 0.002(4)
C2 0.012(5) 0.019(5) 0.030(6) 0.000(5) -0.001(5) 0.001(4)
C3 0.011(5) 0.012(5) 0.031(6) 0.000(4) -0.001(5) 0.002(4)
C4 0.013(5) 0.011(4) 0.026(5) -0.006(4) 0.002(4) 0.001(4)
C5 0.010(4) 0.006(4) 0.022(5) 0.004(4) 0.002(4) 0.000(4)
C6 0.015(4) 0.006(5) 0.024(6) 0.005(5) 0.009(4) 0.001(4)
C7 0.007(4) 0.009(5) 0.026(6) 0.003(5) 0.005(4) 0.002(4)
C8 0.007(4) 0.014(5) 0.023(5) -0.002(5) 0.000(4) 0.001(4)
C9 0.013(4) 0.008(5) 0.029(5) 0.002(5) 0.008(4) 0.004(4)
C10 0.013(5) 0.016(5) 0.034(7) -0.004(5) 0.009(5) 0.001(5)
C11 0.014(5) 0.022(5) 0.028(6) -0.003(5) 0.012(5) 0.005(4)
C12 0.015(5) 0.020(5) 0.029(5) 0.000(5) 0.009(4) 0.000(4)

loop_
_atom_site_label
_atom_site_type_symbol
_atom_site_thermal_displace_type
_atom_site_fract_x
_atom_site_fract_y
_atom_site_fract_z
_atom_site_occupancy
_atom_site_U_iso_or_equiv
_atom_site_calc_flag
_atom_site_refinement_flags
Zn1 Zn Uani 0.84989(17) 0.38720(14) 0.27171(17) 1.000 0.0146(5) . .
Zn2 Zn Uani 0.96329(17) 0.46190(13) 0.80901(16) 1.000 0.0154(5) . .
Zn3 Zn Uani 0.59258(17) 0.11420(14) 0.54205(18) 1.000 0.0161(5) . .
O1 O Uani 0.7051(10) 0.5320(9) 0.3234(10) 1.000 0.019(3) . .
O2 O Uani 0.6186(10) 0.7049(9) 0.4179(10) 1.000 0.020(3) . .
O3 O Uani 1.0193(10) 0.7033(9) 0.7623(10) 1.000 0.019(3) . .
O4 O Uani 0.8617(10) 0.5644(8) 0.6649(10) 1.000 0.016(3) . .
O5 O Uani 0.8644(11) 0.2948(8) 0.8309(10) 1.000 0.018(3) . .
O6 O Uani 0.7412(10) 0.2468(8) 0.6394(9) 1.000 0.014(3) . .
O7 O Uani 1.0550(10) -0.0041(8) 1.0032(10) 1.000 0.019(3) . .
O8 O Uani 0.9714(10) -0.0117(8) 0.7967(9) 1.000 0.015(3) . .
O9 O Uiso 0.7951(10) 0.0125(8) 0.4285(9) 1.000 0.0149(19) . .
O10 O Uani 0.8137(10) -0.0668(8) 0.2256(10) 1.000 0.018(3) . .
O11 O Uani 0.6721(12) 0.2882(9) 0.1839(11) 1.000 0.024(3) . .
O12 O Uani 0.6125(11) 0.2444(9) 0.3854(11) 1.000 0.021(3) . .
N1 N Uani 1.0441(12) 0.8502(10) 0.5504(13) 1.000 0.018(4) . .
N2 N Uani 0.6453(13) 0.0229(10) 0.7229(12) 1.000 0.019(4) . .
N3 N Uani 0.4851(12) -0.0192(11) 0.4192(11) 1.000 0.017(3) . .
C1 C Uani 0.7293(15) 0.6370(13) 0.3848(15) 1.000 0.017(3) . .
C2 C Uani 0.8910(15) 0.6822(14) 0.4171(15) 1.000 0.020(3) . .
C3 C Uani 0.9151(15) 0.7551(12) 0.5488(15) 1.000 0.018(3) . .
C4 C Uani 0.9364(15) 0.6700(13) 0.6657(15) 1.000 0.017(3) . .
C5 C Uani 0.7716(14) 0.2263(12) 0.7561(14) 1.000 0.013(3) . .
C6 C Uani 0.6912(14) 0.1164(13) 0.8223(13) 1.000 0.015(3) . .
C7 C Uani 0.7883(14) 0.0672(13) 0.9442(15) 1.000 0.014(3) . .
C8 C Uani 0.9510(14) 0.0136(13) 0.9132(15) 1.000 0.015(3) . .
C9 C Uani 0.7389(14) -0.0256(13) 0.3198(14) 1.000 0.016(3) . .
C10 C Uani 0.5599(14) -0.0202(14) 0.2959(15) 1.000 0.021(3) . .
C11 C Uani 0.5169(15) 0.1042(14) 0.2144(15) 1.000 0.021(3) . .
C12 C Uani 0.6035(15) 0.2184(14) 0.2666(16) 1.000 0.021(3) . .
O1WA O Uiso 0.307(3) 0.223(2) 0.956(2) 0.77(3) 0.072(7) . .
O1WB O Uiso 0.227(9) 0.248(7) 1.024(8) 0.23(3) 0.074(10) . .
H1 H Uiso 0.92220 0.73870 0.34530 1.000 0.0240 calc R
H1A H Uiso 1.00390 0.92520 0.51570 1.000 0.0210 calc R
H1B H Uiso 1.11940 0.82180 0.49610 1.000 0.0210 calc R
H2 H Uiso 0.96290 0.60780 0.41980 1.000 0.0240 calc R
H2A H Uiso 0.55820 -0.02120 0.74740 1.000 0.0230 calc R
H2B H Uiso 0.72620 -0.03440 0.71460 1.000 0.0230 calc R
H3 H Uiso 0.81560 0.80410 0.55950 1.000 0.0220 calc R
H3A H Uiso 0.49320 -0.09850 0.45760 1.000 0.0200 calc R
H3B H Uiso 0.37960 0.00000 0.40470 1.000 0.0200 calc R
H6 H Uiso 0.59100 0.15130 0.85460 1.000 0.0180 calc R
H7A H Uiso 0.72760 -0.00040 0.98630 1.000 0.0170 calc R
H7B H Uiso 0.80390 0.13790 1.00810 1.000 0.0170 calc R
H10 H Uiso 0.52330 -0.09650 0.24380 1.000 0.0250 calc R
H11A H Uiso 0.54190 0.09060 0.12180 1.000 0.0250 calc R
H11B H Uiso 0.40190 0.11990 0.21580 1.000 0.0250 calc R

loop_
_atom_type_symbol
_atom_type_description
_atom_type_scat_dispersion_real
_atom_type_scat_dispersion_imag
_atom_type_scat_source
C C 0.0033 0.0016 'International Tables Vol C Tables 4.2.6.8 and 6.1.1.4'
H H 0.0000 0.0000 'International Tables Vol C Tables 4.2.6.8 and 6.1.1.4'
N N 0.0061 0.0033 'International Tables Vol C Tables 4.2.6.8 and 6.1.1.4'
O O 0.0106 0.0060 'International Tables Vol C Tables 4.2.6.8 and 6.1.1.4'
Zn Zn 0.2839 1.4301 'International Tables Vol C Tables 4.2.6.8 and 6.1.1.4'

loop_
_geom_angle_atom_site_label_1
_geom_angle_atom_site_label_2
_geom_angle_atom_site_label_3
_geom_angle
_geom_angle_site_symmetry_1
_geom_angle_site_symmetry_2
_geom_angle_site_symmetry_3
_geom_angle_publ_flag
O1 Zn1 O11 93.0(4) . . . yes
O1 Zn1 O3 169.0(4) . . 2_746 yes
O1 Zn1 N1 98.9(4) . . 2_746 yes
O1 Zn1 O8 100.1(4) . . 2_756 yes
O3 Zn1 O11 81.5(4) 2_746 . . yes
O11 Zn1 N1 125.9(4) . . 2_746 yes
O8 Zn1 O11 133.2(4) 2_756 . . yes
O3 Zn1 N1 77.1(4) 2_746 . 2_746 yes
O3 Zn1 O8 90.5(3) 2_746 . 2_756 yes
O8 Zn1 N1 96.3(4) 2_756 . 2_746 yes
O3 Zn2 O4 54.2(3) . . . yes
O3 Zn2 O5 165.0(3) . . . yes
O3 Zn2 O10 85.9(3) . . 2_756 yes
O3 Zn2 O7 91.6(3) . . 2_757 yes
O4 Zn2 O5 113.7(4) . . . yes
O4 Zn2 O10 109.3(4) . . 2_756 yes
O4 Zn2 O7 124.7(4) . . 2_757 yes
O5 Zn2 O10 107.8(4) . . 2_756 yes
O5 Zn2 O7 89.5(4) . . 2_757 yes
O7 Zn2 O10 109.7(4) 2_757 . 2_756 yes
O6 Zn3 O9 95.5(3) . . . yes
O6 Zn3 O12 81.6(4) . . . yes
O6 Zn3 N2 78.3(4) . . . yes
O6 Zn3 N3 167.6(4) . . . yes
O2 Zn3 O6 96.0(4) 2_646 . . yes
O9 Zn3 O12 80.2(3) . . . yes
O9 Zn3 N2 95.8(4) . . . yes
O9 Zn3 N3 72.9(4) . . . yes
O2 Zn3 O9 162.0(4) 2_646 . . yes
O12 Zn3 N2 159.0(4) . . . yes
O12 Zn3 N3 91.9(4) . . . yes
O2 Zn3 O12 87.9(4) 2_646 . . yes
N2 Zn3 N3 106.6(4) . . . yes
O2 Zn3 N2 100.1(4) 2_646 . . yes
O2 Zn3 N3 94.3(4) 2_646 . . yes
Zn1 O1 C1 133.4(8) . . . yes
Zn3 O2 C1 117.6(9) 2_656 . . yes
Zn2 O3 C4 76.7(8) . . . yes
Zn1 O3 Zn2 161.1(4) 2_756 . . yes
Zn1 O3 C4 112.5(9) 2_756 . . yes
Zn2 O4 C4 105.9(9) . . . yes
Zn2 O5 C5 133.2(9) . . . yes
Zn3 O6 C5 115.5(8) . . . yes
Zn2 O7 C8 130.5(9) 2_747 . . yes
Zn1 O8 C8 126.8(8) 2_746 . . yes
Zn3 O9 C9 109.1(8) . . . yes
Zn2 O10 C9 128.3(8) 2_746 . . yes
Zn1 O11 C12 111.3(10) . . . yes
Zn3 O12 C12 126.3(9) . . . yes
Zn1 N1 C3 115.4(9) 2_756 . . yes
Zn3 N2 C6 109.8(8) . . . yes
Zn3 N3 C10 109.5(8) . . . yes
C3 N1 H1B 108.00 . . . no
H1A N1 H1B 108.00 . . . no
Zn1 N1 H1A 108.00 2_756 . . no
Zn1 N1 H1B 108.00 2_756 . . no
C3 N1 H1A 108.00 . . . no
Zn3 N2 H2A 110.00 . . . no
C6 N2 H2A 110.00 . . . no
C6 N2 H2B 110.00 . . . no
Zn3 N2 H2B 110.00 . . . no
H2A N2 H2B 108.00 . . . no
Zn3 N3 H3B 110.00 . . . no
C10 N3 H3A 110.00 . . . no
Zn3 N3 H3A 110.00 . . . no
H3A N3 H3B 108.00 . . . no
C10 N3 H3B 110.00 . . . no
O1 C1 C2 120.5(12) . . . yes
O1 C1 O2 121.8(12) . . . yes
O2 C1 C2 117.7(12) . . . yes
C1 C2 C3 115.2(12) . . . no
N1 C3 C4 110.0(11) . . . yes
N1 C3 C2 113.6(12) . . . yes
C2 C3 C4 113.6(11) . . . no
O3 C4 C3 120.4(12) . . . yes
O3 C4 O4 120.9(13) . . . yes
O4 C4 C3 118.6(12) . . . yes
O6 C5 C6 119.5(11) . . . yes
O5 C5 O6 124.4(12) . . . yes
O5 C5 C6 116.0(12) . . . yes
N2 C6 C7 116.5(11) . . . yes
N2 C6 C5 108.2(11) . . . yes
C5 C6 C7 112.4(10) . . . no
C6 C7 C8 113.5(12) . . . no
O7 C8 O8 122.6(12) . . . yes
O7 C8 C7 120.4(13) . . . yes
O8 C8 C7 117.0(12) . . . yes
O9 C9 O10 127.2(11) . . . yes
O9 C9 C10 117.0(12) . . . yes
O10 C9 C10 115.8(12) . . . yes
N3 C10 C9 110.4(12) . . . yes
N3 C10 C11 110.6(11) . . . yes
C9 C10 C11 108.1(11) . . . no
C10 C11 C12 112.7(12) . . . no
O11 C12 O12 120.9(13) . . . yes
O11 C12 C11 117.4(14) . . . yes
O12 C12 C11 121.8(13) . . . yes
C1 C2 H1 108.00 . . . no
C1 C2 H2 108.00 . . . no
C3 C2 H1 109.00 . . . no
C3 C2 H2 109.00 . . . no
H1 C2 H2 107.00 . . . no
N1 C3 H3 106.00 . . . no
C2 C3 H3 106.00 . . . no
C4 C3 H3 106.00 . . . no
N2 C6 H6 106.00 . . . no
C5 C6 H6 106.00 . . . no
C7 C6 H6 106.00 . . . no
C6 C7 H7A 109.00 . . . no
C6 C7 H7B 109.00 . . . no
C8 C7 H7A 109.00 . . . no
C8 C7 H7B 109.00 . . . no
H7A C7 H7B 108.00 . . . no
N3 C10 H10 109.00 . . . no
C9 C10 H10 109.00 . . . no
C11 C10 H10 109.00 . . . no
C10 C11 H11A 109.00 . . . no
C10 C11 H11B 109.00 . . . no
C12 C11 H11A 109.00 . . . no
C12 C11 H11B 109.00 . . . no
H11A C11 H11B 108.00 . . . no

loop_
_geom_bond_atom_site_label_1
_geom_bond_atom_site_label_2
_geom_bond_distance
_geom_bond_site_symmetry_1
_geom_bond_site_symmetry_2
_geom_bond_publ_flag
Zn1 O1 2.043(9) . . yes
Zn1 O11 1.997(10) . . yes
Zn1 O3 2.263(9) . 2_746 yes
Zn1 N1 2.010(13) . 2_746 yes
Zn1 O8 2.010(9) . 2_756 yes
Zn2 O3 2.626(10) . . yes
Zn2 O4 1.974(10) . . yes
Zn2 O5 1.962(9) . . yes
Zn2 O10 1.969(9) . 2_756 yes
Zn2 O7 1.962(10) . 2_757 yes
Zn3 O6 2.087(9) . . yes
Zn3 O9 2.382(9) . . yes
Zn3 O12 2.115(11) . . yes
Zn3 N2 2.100(12) . . yes
Zn3 N3 2.053(11) . . yes
Zn3 O2 2.091(9) . 2_646 yes
O1 C1 1.277(17) . . yes
O2 C1 1.242(16) . . yes
O3 C4 1.225(17) . . yes
O4 C4 1.276(16) . . yes
O5 C5 1.282(16) . . yes
O6 C5 1.220(17) . . yes
O7 C8 1.246(17) . . yes
O8 C8 1.239(18) . . yes
O9 C9 1.244(17) . . yes
O10 C9 1.259(17) . . yes
O11 C12 1.283(18) . . yes
O12 C12 1.24(2) . . yes
N1 C3 1.480(16) . . yes
N2 C6 1.446(18) . . yes
N3 C10 1.442(18) . . yes
N1 H1B 0.9200 . . no
N1 H1A 0.9200 . . no
N2 H2A 0.9200 . . no
N2 H2B 0.9200 . . no
N3 H3B 0.9200 . . no
N3 H3A 0.9200 . . no
C1 C2 1.469(18) . . no
C2 C3 1.55(2) . . no
C3 C4 1.49(2) . . no
C5 C6 1.519(18) . . no
C6 C7 1.536(19) . . no
C7 C8 1.541(17) . . no
C9 C10 1.524(17) . . no
C10 C11 1.58(2) . . no
C11 C12 1.49(2) . . no
C2 H1 0.9900 . . no
C2 H2 0.9900 . . no
C3 H3 1.0000 . . no
C6 H6 1.0000 . . no
C7 H7A 0.9900 . . no
C7 H7B 0.9900 . . no
C10 H10 1.0000 . . no
C11 H11A 0.9900 . . no
C11 H11B 0.9900 . . no

loop_
_geom_hbond_atom_site_label_D
_geom_hbond_atom_site_label_H
_geom_hbond_atom_site_label_A
_geom_hbond_distance_DH
_geom_hbond_distance_HA
_geom_hbond_distance_DA
_geom_hbond_angle_DHA
_geom_hbond_site_symmetry_A
_geom_hbond_publ_flag
N1 H1A O9 0.9200 2.1400 2.929(14) 144.00 1_565 yes
N1 H1B O6 0.9200 2.0300 2.944(15) 172.00 2_756 yes
N2 H2A O1 0.9200 2.3700 2.983(14) 124.00 2_646 yes
N2 H2B O8 0.9200 2.2100 2.845(14) 126.00 . yes
N3 H3A O2 0.9200 2.3700 3.109(15) 138.00 1_545 yes
N3 H3A O12 0.9200 2.5000 3.317(15) 148.00 2_646 yes
N3 H3B O4 0.9200 2.2300 3.138(14) 169.00 2_646 yes
C2 H1 O10 0.9900 2.5200 3.318(17) 137.00 1_565 yes
C3 H3 O2 1.0000 2.3800 2.823(16) 106.00 . yes
C3 H3 O9 1.0000 2.5600 3.111(16) 114.00 1_565 yes
C7 H7A O10 0.9900 2.6000 3.188(18) 118.00 1_556 yes

loop_
_geom_torsion_atom_site_label_1
_geom_torsion_atom_site_label_2
_geom_torsion_atom_site_label_3
_geom_torsion_atom_site_label_4
_geom_torsion
_geom_torsion_site_symmetry_1
_geom_torsion_site_symmetry_2
_geom_torsion_site_symmetry_3
_geom_torsion_site_symmetry_4
_geom_torsion_publ_flag
O11 Zn1 O1 C1 -179.7(13) . . . . no
N1 Zn1 O1 C1 53.2(13) 2_746 . . . no
O8 Zn1 O1 C1 -44.8(13) 2_756 . . . no
O1 Zn1 O11 C12 -85.8(9) . . . . no
O3 Zn1 O11 C12 84.7(9) 2_746 . . . no
N1 Zn1 O11 C12 17.4(11) 2_746 . . . no
O8 Zn1 O11 C12 167.3(8) 2_756 . . . no
O11 Zn1 O3 C4 -135.2(9) . . 2_746 2_746 no
O1 Zn1 N1 C3 -174.4(8) . . 2_746 2_746 no
O11 Zn1 N1 C3 85.3(9) . . 2_746 2_746 no
O1 Zn1 O8 C8 -97.6(10) . . 2_756 2_756 no
O11 Zn1 O8 C8 6.3(12) . . 2_756 2_756 no
O4 Zn2 O3 C4 -9.0(8) . . . . no
O10 Zn2 O3 C4 108.4(8) 2_756 . . . no
O7 Zn2 O3 C4 -141.9(8) 2_757 . . . no
O3 Zn2 O4 C4 8.7(8) . . . . no
O5 Zn2 O4 C4 178.5(8) . . . . no
O10 Zn2 O4 C4 -61.1(9) 2_756 . . . no
O7 Zn2 O4 C4 71.5(9) 2_757 . . . no
O4 Zn2 O5 C5 18.0(12) . . . . no
O10 Zn2 O5 C5 -103.3(12) 2_756 . . . no
O7 Zn2 O5 C5 146.1(12) 2_757 . . . no
O3 Zn2 O10 C9 -47.4(11) . . 2_756 2_756 no
O4 Zn2 O10 C9 2.4(12) . . 2_756 2_756 no
O5 Zn2 O10 C9 126.3(11) . . 2_756 2_756 no
O3 Zn2 O7 C8 -78.2(11) . . 2_757 2_757 no
O4 Zn2 O7 C8 -124.4(11) . . 2_757 2_757 no
O5 Zn2 O7 C8 116.8(11) . . 2_757 2_757 no
O9 Zn3 O6 C5 -105.3(9) . . . . no
O12 Zn3 O6 C5 175.5(9) . . . . no
N2 Zn3 O6 C5 -10.5(9) . . . . no
O2 Zn3 O6 C5 88.6(9) 2_646 . . . no
O6 Zn3 O9 C9 -147.4(9) . . . . no
O12 Zn3 O9 C9 -67.0(9) . . . . no
N2 Zn3 O9 C9 133.8(9) . . . . no
N3 Zn3 O9 C9 28.1(9) . . . . no
O6 Zn3 O12 C12 150.9(11) . . . . no
O9 Zn3 O12 C12 53.8(10) . . . . no
N2 Zn3 O12 C12 134.2(13) . . . . no
N3 Zn3 O12 C12 -18.5(11) . . . . no
O2 Zn3 O12 C12 -112.7(11) 2_646 . . . no
O6 Zn3 N2 C6 23.5(8) . . . . no
O9 Zn3 N2 C6 118.0(8) . . . . no
O12 Zn3 N2 C6 40.4(16) . . . . no
N3 Zn3 N2 C6 -168.3(8) . . . . no
O2 Zn3 N2 C6 -70.6(8) 2_646 . . . no
O9 Zn3 N3 C10 -39.3(8) . . . . no
O12 Zn3 N3 C10 39.8(9) . . . . no
N2 Zn3 N3 C10 -130.3(8) . . . . no
O2 Zn3 N3 C10 127.8(9) 2_646 . . . no
O6 Zn3 O2 C1 -137.5(10) . . 2_646 2_646 no
O12 Zn3 O2 C1 141.1(11) . . 2_646 2_646 no
N2 Zn3 O2 C1 -58.4(11) . . 2_646 2_646 no
N3 Zn3 O2 C1 49.4(11) . . 2_646 2_646 no
Zn1 O1 C1 O2 -171.8(10) . . . . no
Zn1 O1 C1 C2 9(2) . . . . no
Zn3 O2 C1 O1 29.7(18) 2_656 . . . no
Zn3 O2 C1 C2 -151.1(10) 2_656 . . . no
Zn2 O3 C4 O4 13.2(11) . . . . no
Zn2 O3 C4 C3 -169.6(13) . . . . no
Zn1 O3 C4 O4 175.8(9) 2_756 . . . no
Zn1 O3 C4 C3 -7.0(15) 2_756 . . . no
Zn2 O4 C4 O3 -17.9(15) . . . . no
Zn2 O4 C4 C3 164.9(10) . . . . no
Zn2 O5 C5 O6 11(2) . . . . no
Zn2 O5 C5 C6 -166.0(8) . . . . no
Zn3 O6 C5 O5 177.7(10) . . . . no
Zn3 O6 C5 C6 -5.0(14) . . . . no
Zn2 O7 C8 O8 -152.8(10) 2_747 . . . no
Zn2 O7 C8 C7 26.3(18) 2_747 . . . no
Zn1 O8 C8 O7 12.0(18) 2_746 . . . no
Zn1 O8 C8 C7 -167.2(8) 2_746 . . . no
Zn3 O9 C9 O10 168.9(12) . . . . no
Zn3 O9 C9 C10 -10.0(14) . . . . no
Zn2 O10 C9 O9 -21(2) 2_746 . . . no
Zn2 O10 C9 C10 157.9(9) 2_746 . . . no
Zn1 O11 C12 O12 22.6(16) . . . . no
Zn1 O11 C12 C11 -155.9(9) . . . . no
Zn3 O12 C12 O11 -153.9(10) . . . . no
Zn3 O12 C12 C11 24.6(18) . . . . no
Zn1 N1 C3 C2 -152.4(9) 2_756 . . . no
Zn1 N1 C3 C4 -23.8(13) 2_756 . . . no
Zn3 N2 C6 C5 -31.2(11) . . . . no
Zn3 N2 C6 C7 -158.9(9) . . . . no
Zn3 N3 C10 C9 48.2(13) . . . . no
Zn3 N3 C10 C11 -71.4(11) . . . . no
O1 C1 C2 C3 -145.7(13) . . . . no
O2 C1 C2 C3 35.1(19) . . . . no
C1 C2 C3 N1 -151.5(12) . . . . no
C1 C2 C3 C4 81.8(15) . . . . no
N1 C3 C4 O3 19.9(17) . . . . no
N1 C3 C4 O4 -162.8(11) . . . . no
C2 C3 C4 O3 148.5(12) . . . . no
C2 C3 C4 O4 -34.2(16) . . . . no
O5 C5 C6 N2 -157.5(11) . . . . no
O5 C5 C6 C7 -27.4(16) . . . . no
O6 C5 C6 N2 25.0(15) . . . . no
O6 C5 C6 C7 155.1(11) . . . . no
N2 C6 C7 C8 63.7(14) . . . . no
C5 C6 C7 C8 -62.0(15) . . . . no
C6 C7 C8 O7 164.6(12) . . . . no
C6 C7 C8 O8 -16.2(17) . . . . no
O9 C9 C10 N3 -22.7(17) . . . . no
O9 C9 C10 C11 98.5(14) . . . . no
O10 C9 C10 N3 158.3(12) . . . . no
O10 C9 C10 C11 -80.5(15) . . . . no
N3 C10 C11 C12 75.3(14) . . . . no
C9 C10 C11 C12 -45.7(16) . . . . no
C10 C11 C12 O11 131.3(13) . . . . no
C10 C11 C12 O12 -47.2(17) . . . . no
